data_9004457
loop_
_publ_author_name
'Foley, J. A.'
'Hughes, J. M.'
'Lange, D.'

_publ_section_title
;
 The atomic arrangement of brackebuschite, redefined as Pb2(Mn,Fe)(VO4)2(OH),
 and comments on Mn octahedra
;
_journal_name_full 'The Canadian Mineralogist'
_journal_page_first 1027
_journal_page_last 1033
_journal_volume 35
_journal_year 1997
_chemical_formula_sum 'H Mn O9 Pb2 V2'
_chemical_name_mineral Brackebuschite
_space_group_IT_number 11
_symmetry_space_group_name_Hall '-P 2yb'
_symmetry_space_group_name_H-M 'P 1 21/m 1'
_cell_angle_alpha 90
_cell_angle_beta 111.76
_cell_angle_gamma 90
_cell_formula_units_Z 2
_cell_length_a 7.650
_cell_length_b 6.135
_cell_length_c 8.863
_cell_volume 386.325
_database_code_amcsd 0005530
_exptl_crystal_density_diffrn 6.157
_cod_original_formula_sum 'Pb2 Mn V2 O9 H'
_cod_database_code 9004457

loop_
_space_group_symop_operation_xyz
x,y,z
x,1/2-y,z
-x,1/2+y,-z
-x,-y,-z

loop_
_atom_site_label
_atom_site_fract_x
_atom_site_fract_y
_atom_site_fract_z
_atom_site_U_iso_or_equiv
_atom_site_type_symbol
_atom_site_attached_hydrogens
Pb1 0.32780 -0.25000 0.40200 0.02546 Pb 0
Pb2 -0.26430 -0.25000 0.25140 0.02102 Pb 0
Mn 0.00000 0.00000 0.00000 0.00887 Mn 0
V1 0.55560 0.75000 0.82600 0.01267 V 0
V2 0.95800 0.75000 0.66150 0.00633 V 0
O1 0.49000 0.97800 0.70100 0.01900 O 0
O2 0.45200 0.75000 0.95500 0.03926 O 0
O3 0.79800 0.75000 0.93700 0.01267 O 0
O4 0.72900 0.75000 0.54200 0.04686 O 0
O5 -0.01000 0.00900 0.22000 0.02153 O 0
O6 0.07400 0.75000 0.53600 0.01900 O 0
O-H7 0.17500 0.75000 0.07900 0.02786 O 1

loop_
_cod_changelog_entry_id
_cod_changelog_entry_author
_cod_changelog_entry_date
_cod_changelog_entry_text
1
;cod-tools version 3.8.0
Id: cif_guess_AMCSD_atom_types 9574 2023-05-10 09:00:05Z saulius
;
2023-05-10T18:49:07+03:00
;Derived atom types and hydrogen counts
from atom names that follow the AMCSD naming convention
(Wat == water, O-H == hydroxyl).
;

loop_
_cod_related_entry_id
_cod_related_entry_database
_cod_related_entry_code
1 AMCSD 0005530
